data_7040059
loop_
_publ_author_name
'Bouch\'e, Mathilde'
'Mordan, Michael'
'Kariuki, Benson M.'
'Coles, Simon J.'
'Christensen, Jeppe'
'Newman, Paul D.'

_publ_section_title
;
 Mono- and dimeric complexes of an asymmetric heterotopic P,CNHC,pyr
 ligand.
;
_journal_issue 34
_journal_name_full 'Dalton transactions (Cambridge, England : 2003)'
_journal_page_first 13347
_journal_page_last 13360
_journal_paper_doi 10.1039/c6dt02476a
_journal_volume 45
_journal_year 2016
_chemical_absolute_configuration ad
_chemical_formula_sum 'C73.09 H84.19 Au F6 N6 O0.77 P3'
_chemical_formula_weight 1462.93
_chemical_name_systematic
;
 ?
;
_space_group_crystal_system triclinic
_space_group_IT_number 1
_space_group_name_Hall 'P 1'
_space_group_name_H-M_alt 'P 1'
_symmetry_space_group_name_Hall 'P 1'
_symmetry_space_group_name_H-M 'P 1'
_atom_sites_solution_hydrogens geom
_audit_creation_method SHELXL-2013
_audit_update_record
;
2016-07-13 deposited with the CCDC.
2016-07-15 downloaded from the CCDC.
;
_cell_angle_alpha 73.907(4)
_cell_angle_beta 71.633(4)
_cell_angle_gamma 87.024(3)
_cell_formula_units_Z 1
_cell_length_a 10.5073(4)
_cell_length_b 12.4401(5)
_cell_length_c 14.0349(6)
_cell_measurement_reflns_used 7745
_cell_measurement_temperature 150(2)
_cell_measurement_theta_max 28.0430
_cell_measurement_theta_min 3.8880
_cell_volume 1671.58(13)
_computing_cell_refinement
;
CrysAlisPro, Agilent Technologies,
Version 1.171.37.33 (release 27-03-2014 CrysAlis171 .NET)
(compiled Mar 27 2014,17:12:48)
;
_computing_data_collection
;
CrysAlisPro, Agilent Technologies,
Version 1.171.37.33 (release 27-03-2014 CrysAlis171 .NET)
(compiled Mar 27 2014,17:12:48)
;
_computing_data_reduction
;
CrysAlisPro, Agilent Technologies,
Version 1.171.37.33 (release 27-03-2014 CrysAlis171 .NET)
(compiled Mar 27 2014,17:12:48)
;
_computing_structure_refinement 'SHELXL-2013 (Sheldrick, 2013)'
_computing_structure_solution 'SHELXS-2013 (Sheldrick, 2013)'
_diffrn_ambient_temperature 150(2)
_diffrn_measured_fraction_theta_full 0.997
_diffrn_measured_fraction_theta_max 0.819
_diffrn_measurement_device_type 'SuperNova, Dual, Cu at zero, Atlas'
_diffrn_radiation_type MoK\a
_diffrn_radiation_wavelength 0.71073
_diffrn_reflns_av_R_equivalents 0.0365
_diffrn_reflns_av_unetI/netI 0.0703
_diffrn_reflns_Laue_measured_fraction_full 0.997
_diffrn_reflns_Laue_measured_fraction_max 0.819
_diffrn_reflns_limit_h_max 14
_diffrn_reflns_limit_h_min -13
_diffrn_reflns_limit_k_max 15
_diffrn_reflns_limit_k_min -17
_diffrn_reflns_limit_l_max 19
_diffrn_reflns_limit_l_min -17
_diffrn_reflns_number 15352
_diffrn_reflns_point_group_measured_fraction_full 0.757
_diffrn_reflns_point_group_measured_fraction_max 0.590
_diffrn_reflns_theta_full 25.242
_diffrn_reflns_theta_max 29.913
_diffrn_reflns_theta_min 3.344
_exptl_absorpt_coefficient_mu 2.338
_exptl_absorpt_correction_T_max 0.997
_exptl_absorpt_correction_T_min 0.987
_exptl_absorpt_correction_type gaussian
_exptl_absorpt_process_details
;
CrysAlisPro, Agilent Technologies,
Version 1.171.37.35g (release 09-12-2014 CrysAlis171 .NET)
(compiled Dec  9 2014,15:38:47)
Numerical absorption correction based on gaussian integration over
            a multifaceted crystal model
Empirical absorption correction using spherical harmonics,
 implemented in SCALE3 ABSPACK scaling algorithm.
;
_exptl_crystal_colour colourless
_exptl_crystal_density_diffrn 1.453
_exptl_crystal_description block
_exptl_crystal_F_000 749
_exptl_crystal_size_max 0.443
_exptl_crystal_size_mid 0.151
_exptl_crystal_size_min 0.082
_refine_diff_density_max 1.289
_refine_diff_density_min -1.141
_refine_diff_density_rms 0.109
_refine_ls_abs_structure_details
;
 Flack x determined using 3390 quotients [(I+)-(I-)]/[(I+)+(I-)]
 (Parsons and Flack (2004), Acta Cryst. A60, s61).
;
_refine_ls_abs_structure_Flack -0.004(4)
_refine_ls_extinction_method none
_refine_ls_goodness_of_fit_ref 1.026
_refine_ls_hydrogen_treatment constr
_refine_ls_matrix_type full
_refine_ls_number_parameters 829
_refine_ls_number_reflns 11433
_refine_ls_number_restraints 55
_refine_ls_restrained_S_all 1.042
_refine_ls_R_factor_all 0.0419
_refine_ls_R_factor_gt 0.0412
_refine_ls_shift/su_max 0.002
_refine_ls_shift/su_mean 0.000
_refine_ls_structure_factor_coef Fsqd
_refine_ls_weighting_details 'w=1/[\s^2^(Fo^2^)+(0.0444P)^2^] where P=(Fo^2^+2Fc^2^)/3'
_refine_ls_weighting_scheme calc
_refine_ls_wR_factor_gt 0.0910
_refine_ls_wR_factor_ref 0.0923
_reflns_Friedel_coverage 0.441
_reflns_Friedel_fraction_full 0.517
_reflns_Friedel_fraction_max 0.361
_reflns_number_gt 11359
_reflns_number_total 11433
_reflns_threshold_expression 'I > 2\s(I)'
_cod_data_source_file c6dt02476a2.cif
_cod_data_source_block cmpd8
_cod_depositor_comments 'Adding full bibliography for 7040057--7040062.cif.'
_cod_database_code 7040059
_shelx_space_group_comment
;
The symmetry employed for this shelxl refinement is uniquely defined
by the following loop, which should always be used as a source of
symmetry information in preference to the above space-group names.
They are only intended as comments.
;
_shelx_estimated_absorpt_t_min 0.424
_shelx_estimated_absorpt_t_max 0.831
_shelxl_version_number 2013-4

loop_
_space_group_symop_operation_xyz
'x, y, z'

loop_
_atom_site_label
_atom_site_type_symbol
_atom_site_fract_x
_atom_site_fract_y
_atom_site_fract_z
_atom_site_U_iso_or_equiv
_atom_site_adp_type
_atom_site_occupancy
_atom_site_site_symmetry_order
_atom_site_calc_flag
_atom_site_refinement_flags_posn
_atom_site_refinement_flags_adp
_atom_site_refinement_flags_occupancy
_atom_site_disorder_assembly
_atom_site_disorder_group
O1 O 1.212(3) 0.0599(16) 0.4215(16) 0.157(10) Uani 0.773(19) 1 d D U P . .
C71 C 1.0689(18) 0.1235(14) 0.4472(12) 0.092(6) Uani 0.773(19) 1 d D U P . .
H71A H 1.0687 0.1780 0.4870 0.110 Uiso 0.773(19) 1 calc R U P . .
H71B H 1.0458 0.1611 0.3831 0.110 Uiso 0.773(19) 1 calc R U P . .
C72 C 0.972(3) 0.014(3) 0.518(5) 0.28(2) Uani 0.773(19) 1 d D U P . .
H72A H 0.9061 0.0305 0.5800 0.332 Uiso 0.773(19) 1 calc R U P . .
H72B H 0.9221 -0.0088 0.4769 0.332 Uiso 0.773(19) 1 calc R U P . .
C73 C 1.067(2) -0.0792(17) 0.5510(14) 0.117(8) Uani 0.773(19) 1 d D U P . .
H73A H 1.0499 -0.0978 0.6274 0.140 Uiso 0.773(19) 1 calc R U P . .
H73B H 1.0492 -0.1477 0.5337 0.140 Uiso 0.773(19) 1 calc R U P . .
C74 C 1.201(2) -0.041(2) 0.4977(19) 0.23(2) Uani 0.773(19) 1 d D U P . .
H74A H 1.2436 -0.0310 0.5487 0.280 Uiso 0.773(19) 1 calc R U P . .
H74B H 1.2505 -0.0977 0.4649 0.280 Uiso 0.773(19) 1 calc R U P . .
C1 C -0.0733(10) 0.7845(10) 0.1814(9) 0.029(2) Uani 1 1 d . . . . .
C2 C -0.1665(13) 0.8619(13) 0.1662(12) 0.042(3) Uani 1 1 d . . . . .
H2 H -0.1848 0.8836 0.1015 0.050 Uiso 1 1 calc R U . . .
C3 C -0.2355(14) 0.9092(13) 0.2471(13) 0.048(3) Uani 1 1 d . . . . .
H3 H -0.3019 0.9616 0.2357 0.057 Uiso 1 1 calc R U . . .
C4 C -0.2133(14) 0.8851(13) 0.3391(12) 0.054(4) Uani 1 1 d . . . . .
H4 H -0.2607 0.9202 0.3914 0.065 Uiso 1 1 calc R U . . .
C5 C -0.1195(13) 0.8075(12) 0.3550(10) 0.051(3) Uani 1 1 d . . . . .
H5 H -0.1026 0.7874 0.4201 0.061 Uiso 1 1 calc R U . . .
C6 C -0.0489(12) 0.7577(11) 0.2784(10) 0.044(3) Uani 1 1 d . . . . .
H6 H 0.0167 0.7050 0.2912 0.052 Uiso 1 1 calc R U . . .
C7 C -0.0539(11) 0.7563(10) -0.0200(10) 0.025(2) Uani 1 1 d . . . . .
C8 C -0.0321(13) 0.8595(11) -0.0893(10) 0.031(3) Uani 1 1 d . . . . .
H8 H 0.0256 0.9117 -0.0830 0.037 Uiso 1 1 calc R U . . .
C9 C -0.0908(16) 0.8932(13) -0.1704(13) 0.042(3) Uani 1 1 d . . . . .
H9 H -0.0739 0.9662 -0.2175 0.050 Uiso 1 1 calc R U . . .
C10 C -0.1713(14) 0.8181(14) -0.1780(13) 0.053(4) Uani 1 1 d . . . . .
H10 H -0.2142 0.8385 -0.2305 0.064 Uiso 1 1 calc R U . . .
C11 C -0.1931(15) 0.7095(13) -0.1094(12) 0.072(5) Uani 1 1 d . . . . .
H11 H -0.2459 0.6557 -0.1184 0.086 Uiso 1 1 calc R U . . .
C12 C -0.1379(12) 0.6808(11) -0.0287(10) 0.048(4) Uani 1 1 d . . . . .
H12 H -0.1579 0.6092 0.0206 0.058 Uiso 1 1 calc R U . . .
C13 C 0.1830(10) 0.7892(10) 0.0267(9) 0.027(2) Uani 1 1 d . . . . .
C14 C 0.2872(11) 0.7482(8) -0.0442(8) 0.026(2) Uani 1 1 d . . . . .
C15 C 0.4113(11) 0.8052(9) -0.0909(10) 0.032(3) Uani 1 1 d . . . . .
H15 H 0.4814 0.7772 -0.1386 0.039 Uiso 1 1 calc R U . . .
C16 C 0.4329(11) 0.9028(10) -0.0679(10) 0.035(3) Uani 1 1 d . . . . .
H16 H 0.5183 0.9409 -0.0989 0.042 Uiso 1 1 calc R U . . .
C17 C 0.3322(12) 0.9441(10) -0.0012(11) 0.038(3) Uani 1 1 d . . . . .
H17 H 0.3463 1.0124 0.0124 0.046 Uiso 1 1 calc R U . . .
C18 C 0.2090(12) 0.8866(10) 0.0470(11) 0.037(3) Uani 1 1 d . . . . .
H18 H 0.1406 0.9151 0.0953 0.044 Uiso 1 1 calc R U . . .
C19 C 0.2617(10) 0.6409(9) -0.0679(9) 0.028(2) Uani 1 1 d . . . . .
H19A H 0.2537 0.5781 -0.0047 0.034 Uiso 1 1 calc R U . . .
H19B H 0.1739 0.6457 -0.0808 0.034 Uiso 1 1 calc R U . . .
C20 C 0.4471(13) 0.5320(11) -0.1345(10) 0.027(3) Uani 1 1 d . U . . .
C21 C 0.3385(13) 0.6568(11) -0.2647(11) 0.032(3) Uani 1 1 d . . . . .
C22 C 0.2486(9) 0.5682(9) -0.2697(7) 0.045(2) Uani 1 1 d . . . . .
H22A H 0.2056 0.5995 -0.3245 0.054 Uiso 1 1 calc R U . . .
H22B H 0.1774 0.5407 -0.2019 0.054 Uiso 1 1 calc R U . . .
C23 C 0.3393(10) 0.4726(10) -0.2956(9) 0.040(2) Uani 1 1 d . . . . .
H23A H 0.3320 0.4561 -0.3588 0.047 Uiso 1 1 calc R U . . .
H23B H 0.3156 0.4038 -0.2367 0.047 Uiso 1 1 calc R U . . .
C24 C 0.4828(9) 0.5180(8) -0.3149(8) 0.031(2) Uani 1 1 d . . . . .
H24 H 0.5516 0.4908 -0.3698 0.037 Uiso 1 1 calc R U . . .
C25 C 0.4749(8) 0.6449(8) -0.3468(6) 0.0313(18) Uani 1 1 d . . . . .
C26 C 0.2885(11) 0.7737(8) -0.2802(7) 0.048(2) Uani 1 1 d . . . . .
H26A H 0.3498 0.8220 -0.2688 0.072 Uiso 1 1 calc R U . . .
H26B H 0.1988 0.7729 -0.2303 0.072 Uiso 1 1 calc R U . . .
H26C H 0.2842 0.8023 -0.3515 0.072 Uiso 1 1 calc R U . . .
C27 C 0.4672(10) 0.6838(9) -0.4589(6) 0.046(2) Uani 1 1 d . . . . .
H27A H 0.5497 0.6651 -0.5071 0.069 Uiso 1 1 calc R U . . .
H27B H 0.4570 0.7650 -0.4783 0.069 Uiso 1 1 calc R U . . .
H27C H 0.3900 0.6461 -0.4626 0.069 Uiso 1 1 calc R U . . .
C28 C 0.5963(10) 0.7114(8) -0.3479(7) 0.039(2) Uani 1 1 d . . . . .
H28A H 0.6106 0.6859 -0.2796 0.059 Uiso 1 1 calc R U . . .
H28B H 0.5783 0.7914 -0.3630 0.059 Uiso 1 1 calc R U . . .
H28C H 0.6768 0.6989 -0.4018 0.059 Uiso 1 1 calc R U . . .
C29 C 0.6115(9) 0.3983(9) -0.2012(7) 0.037(2) Uani 1 1 d . . . . .
H29 H 0.6242 0.3891 -0.1318 0.044 Uiso 1 1 calc R U . . .
C30 C 0.7424(9) 0.4378(9) -0.2830(7) 0.042(2) Uani 1 1 d . . . . .
C31 C 0.8034(12) 0.5155(12) -0.2658(12) 0.039(3) Uani 1 1 d . . . . .
H31 H 0.7677 0.5385 -0.2037 0.047 Uiso 1 1 calc R U . . .
C32 C 0.9196(12) 0.5628(12) -0.3394(15) 0.089(5) Uani 1 1 d . . . . .
H32 H 0.9660 0.6194 -0.3282 0.106 Uiso 1 1 calc R U . . .
C33 C 0.9731(12) 0.5293(14) -0.4328(12) 0.087(5) Uani 1 1 d . . . . .
H33 H 1.0531 0.5648 -0.4843 0.104 Uiso 1 1 calc R U . . .
C34 C 0.9102(11) 0.4471(13) -0.4479(9) 0.074(4) Uani 1 1 d . . . . .
H34 H 0.9453 0.4236 -0.5097 0.088 Uiso 1 1 calc R U . . .
C35 C 0.5548(15) 0.2832(13) -0.2003(13) 0.049(3) Uani 1 1 d . . . . .
H35A H 0.5275 0.2930 -0.2628 0.074 Uiso 1 1 calc R U . . .
H35B H 0.4770 0.2573 -0.1378 0.074 Uiso 1 1 calc R U . . .
H35C H 0.6244 0.2277 -0.1998 0.074 Uiso 1 1 calc R U . . .
C36 C 1.0912(11) 0.2298(11) -0.1813(11) 0.036(3) Uani 1 1 d . . . . .
C37 C 1.1821(13) 0.1461(12) -0.1657(11) 0.039(3) Uani 1 1 d . . . . .
H37 H 1.1940 0.1211 -0.0988 0.047 Uiso 1 1 calc R U . . .
C38 C 1.2552(14) 0.0979(13) -0.2419(11) 0.051(4) Uani 1 1 d . . . . .
H38 H 1.3146 0.0399 -0.2278 0.061 Uiso 1 1 calc R U . . .
C39 C 1.2398(13) 0.1362(13) -0.3398(11) 0.059(4) Uani 1 1 d . . . . .
H39 H 1.2882 0.1043 -0.3942 0.071 Uiso 1 1 calc R U . . .
C40 C 1.1525(16) 0.2224(15) -0.3580(12) 0.082(5) Uani 1 1 d . . . . .
H40 H 1.1442 0.2500 -0.4259 0.098 Uiso 1 1 calc R U . . .
C41 C 1.0783(13) 0.2684(12) -0.2801(11) 0.058(4) Uani 1 1 d . . . . .
H41 H 1.0185 0.3262 -0.2941 0.070 Uiso 1 1 calc R U . . .
C42 C 1.0694(12) 0.2463(11) 0.0210(10) 0.029(3) Uani 1 1 d . . . . .
C43 C 1.1760(11) 0.3062(11) 0.0239(11) 0.045(3) Uani 1 1 d . . . . .
H43 H 1.2060 0.3758 -0.0271 0.054 Uiso 1 1 calc R U . . .
C44 C 1.2382(12) 0.2680(12) 0.0974(11) 0.053(3) Uani 1 1 d . . . . .
H44 H 1.3131 0.3095 0.0950 0.063 Uiso 1 1 calc R U . . .
C45 C 1.1964(14) 0.1737(14) 0.1727(13) 0.047(3) Uani 1 1 d . . . . .
H45 H 1.2388 0.1491 0.2252 0.057 Uiso 1 1 calc R U . . .
C46 C 1.0866(15) 0.1095(13) 0.1738(13) 0.040(3) Uani 1 1 d . . . . .
H46 H 1.0570 0.0412 0.2267 0.048 Uiso 1 1 calc R U . . .
C47 C 1.0256(15) 0.1448(12) 0.1014(12) 0.041(3) Uani 1 1 d . . . . .
H47 H 0.9521 0.1018 0.1034 0.050 Uiso 1 1 calc R U . . .
C48 C 0.8332(10) 0.2268(9) -0.0295(9) 0.025(2) Uani 1 1 d . . . . .
C49 C 0.7225(10) 0.2716(8) 0.0389(8) 0.020(2) Uani 1 1 d . . . . .
C50 C 0.6005(11) 0.2147(9) 0.0779(9) 0.027(2) Uani 1 1 d . . . . .
H50 H 0.5271 0.2436 0.1221 0.033 Uiso 1 1 calc R U . . .
C51 C 0.5804(11) 0.1167(10) 0.0554(11) 0.038(3) Uani 1 1 d . . . . .
H51 H 0.4950 0.0786 0.0853 0.045 Uiso 1 1 calc R U . . .
C52 C 0.6848(12) 0.0741(10) -0.0109(11) 0.035(3) Uani 1 1 d . . . . .
H52 H 0.6708 0.0072 -0.0269 0.042 Uiso 1 1 calc R U . . .
C53 C 0.8095(11) 0.1288(10) -0.0537(10) 0.032(2) Uani 1 1 d . . . . .
H53 H 0.8801 0.0998 -0.1001 0.039 Uiso 1 1 calc R U . . .
C54 C 0.7436(11) 0.3807(9) 0.0588(9) 0.026(2) Uani 1 1 d . . . . .
H54A H 0.8345 0.3828 0.0653 0.031 Uiso 1 1 calc R U . . .
H54B H 0.7412 0.4421 -0.0029 0.031 Uiso 1 1 calc R U . . .
C55 C 0.5293(12) 0.4524(10) 0.1429(8) 0.024(3) Uani 1 1 d . . . . .
C56 C 0.6685(14) 0.3613(11) 0.2563(10) 0.033(3) Uani 1 1 d . . . . .
C57 C 0.5839(12) 0.2575(8) 0.3190(7) 0.049(3) Uani 1 1 d . . . . .
H57A H 0.6201 0.2136 0.3745 0.059 Uiso 1 1 calc R U . . .
H57B H 0.5796 0.2099 0.2739 0.059 Uiso 1 1 calc R U . . .
C58 C 0.4441(13) 0.2999(10) 0.3665(8) 0.052(3) Uani 1 1 d . . . . .
H58A H 0.3768 0.2747 0.3405 0.062 Uiso 1 1 calc R U . . .
H58B H 0.4147 0.2726 0.4437 0.062 Uiso 1 1 calc R U . . .
C59 C 0.4629(11) 0.4277(9) 0.3302(7) 0.040(2) Uani 1 1 d . . . . .
H59 H 0.4018 0.4636 0.3822 0.048 Uiso 1 1 calc R U . . .
C60 C 0.6108(10) 0.4490(9) 0.3161(6) 0.038(2) Uani 1 1 d . . . . .
C61 C 0.8203(10) 0.3438(10) 0.2424(8) 0.055(3) Uani 1 1 d . . . . .
H61A H 0.8499 0.2824 0.2104 0.083 Uiso 1 1 calc R U . . .
H61B H 0.8346 0.3254 0.3107 0.083 Uiso 1 1 calc R U . . .
H61C H 0.8720 0.4127 0.1972 0.083 Uiso 1 1 calc R U . . .
C62 C 0.6679(13) 0.5700(9) 0.2603(9) 0.050(3) Uani 1 1 d . . . . .
H62A H 0.6231 0.6196 0.3031 0.076 Uiso 1 1 calc R U . . .
H62B H 0.6524 0.5947 0.1924 0.076 Uiso 1 1 calc R U . . .
H62C H 0.7645 0.5725 0.2500 0.076 Uiso 1 1 calc R U . . .
C63 C 0.6289(12) 0.4158(9) 0.4261(7) 0.056(3) Uani 1 1 d . . . . .
H63A H 0.7239 0.4245 0.4189 0.083 Uiso 1 1 calc R U . . .
H63B H 0.5983 0.3376 0.4616 0.083 Uiso 1 1 calc R U . . .
H63C H 0.5760 0.4643 0.4671 0.083 Uiso 1 1 calc R U . . .
C64 C 0.3207(9) 0.5345(8) 0.2216(7) 0.0349(19) Uani 1 1 d . . . . .
H64 H 0.3211 0.5557 0.1474 0.042 Uiso 1 1 calc R U . . .
C65 C 0.3319(9) 0.6443(8) 0.2487(7) 0.0346(18) Uani 1 1 d . . . . .
C66 C 0.4227(18) 0.7214(13) 0.1820(15) 0.060(4) Uani 1 1 d . . . . .
H66 H 0.4770 0.7098 0.1176 0.072 Uiso 1 1 calc R U . . .
C67 C 0.4388(15) 0.8211(10) 0.2070(12) 0.076(4) Uani 1 1 d . . . . .
H67 H 0.5043 0.8776 0.1611 0.092 Uiso 1 1 calc R U . . .
C68 C 0.3569(14) 0.8325(11) 0.2991(11) 0.070(3) Uani 1 1 d . . . . .
H68 H 0.3631 0.8989 0.3186 0.084 Uiso 1 1 calc R U . . .
C69 C 0.2629(12) 0.7471(11) 0.3659(9) 0.065(3) Uani 1 1 d . . . . .
H69 H 0.2052 0.7562 0.4304 0.078 Uiso 1 1 calc R U . . .
C70 C 0.1905(16) 0.4637(15) 0.2867(14) 0.055(4) Uani 1 1 d . . . . .
H70A H 0.1903 0.3969 0.2627 0.082 Uiso 1 1 calc R U . . .
H70B H 0.1130 0.5081 0.2782 0.082 Uiso 1 1 calc R U . . .
H70C H 0.1854 0.4412 0.3605 0.082 Uiso 1 1 calc R U . . .
N1 N 0.3627(9) 0.6129(8) -0.1571(8) 0.026(2) Uani 1 1 d . . . . .
N2 N 0.5115(8) 0.4850(7) -0.2136(7) 0.0256(18) Uani 1 1 d . . . . .
N3 N 0.7901(10) 0.3958(12) -0.3696(8) 0.074(3) Uani 1 1 d . . . . .
N4 N 0.6466(10) 0.4027(8) 0.1516(8) 0.027(2) Uani 1 1 d . . . . .
N5 N 0.4425(9) 0.4689(7) 0.2250(7) 0.032(2) Uani 1 1 d . . . . .
N6 N 0.2534(10) 0.6536(8) 0.3404(8) 0.055(2) Uani 1 1 d . . . . .
P1 P 0.0202(3) 0.7107(3) 0.0872(3) 0.0294(7) Uani 1 1 d . . . . .
H1 H 0.0246 0.6279 0.1155 0.035 Uiso 1 1 calc R U . . .
P2 P 0.9967(3) 0.3016(3) -0.0843(3) 0.0296(7) Uani 1 1 d . . . . .
H2A H 0.9955 0.3850 -0.1097 0.036 Uiso 1 1 calc R U . . .
Au1 Au 0.49475(2) 0.49749(2) -0.00015(2) 0.02572(8) Uani 1 1 d . . . . .
F1 F 0.5796(10) 0.0239(9) 0.5388(8) 0.122(3) Uani 1 1 d . . . A 1
F2 F 0.7612(10) 0.1379(11) 0.4873(8) 0.160(5) Uani 1 1 d . . . A 1
F3 F 0.7692(11) 0.0925(8) 0.6533(8) 0.127(4) Uani 1 1 d . . . A 1
F4 F 0.5885(10) -0.0223(9) 0.6973(7) 0.127(3) Uani 1 1 d . . . A 1
F5 F 0.5807(10) 0.1604(8) 0.6113(9) 0.124(3) Uani 1 1 d . . . A 1
F6 F 0.7577(16) -0.0388(10) 0.5789(11) 0.131(5) Uani 1 1 d . . . A 1
P3 P 0.6770(4) 0.0619(3) 0.5961(2) 0.0624(8) Uani 1 1 d . . . A 1

loop_
_atom_site_aniso_label
_atom_site_aniso_U_11
_atom_site_aniso_U_22
_atom_site_aniso_U_33
_atom_site_aniso_U_23
_atom_site_aniso_U_13
_atom_site_aniso_U_12
O1 0.30(2) 0.089(12) 0.155(15) -0.027(10) -0.186(16) 0.024(13)
C71 0.106(13) 0.118(14) 0.051(9) -0.035(9) -0.007(9) -0.049(11)
C72 0.30(3) 0.26(3) 0.27(3) -0.06(2) -0.10(2) -0.02(2)
C73 0.123(15) 0.170(18) 0.068(11) -0.047(11) -0.048(11) 0.097(14)
C74 0.32(3) 0.23(3) 0.20(3) -0.12(2) -0.10(2) 0.01(2)
C1 0.024(5) 0.034(5) 0.026(5) -0.007(4) -0.004(4) 0.007(4)
C2 0.036(6) 0.052(7) 0.039(7) -0.018(5) -0.011(5) 0.012(5)
C3 0.042(7) 0.047(7) 0.063(8) -0.028(6) -0.021(6) 0.020(5)
C4 0.052(7) 0.069(8) 0.050(7) -0.039(7) -0.009(6) 0.002(6)
C5 0.062(8) 0.073(8) 0.031(6) -0.028(5) -0.021(6) 0.004(6)
C6 0.043(6) 0.058(7) 0.035(6) -0.012(5) -0.021(5) 0.000(5)
C7 0.019(4) 0.027(5) 0.035(6) -0.016(4) -0.010(4) 0.004(4)
C8 0.034(5) 0.041(6) 0.024(5) -0.012(5) -0.018(4) 0.005(5)
C9 0.052(8) 0.034(7) 0.044(9) -0.015(6) -0.022(7) 0.013(6)
C10 0.046(8) 0.071(9) 0.045(7) 0.000(6) -0.029(6) -0.013(6)
C11 0.088(11) 0.076(10) 0.069(9) -0.003(7) -0.057(10) -0.034(9)
C12 0.068(9) 0.048(6) 0.039(6) -0.001(5) -0.036(7) -0.022(6)
C13 0.019(4) 0.037(6) 0.035(5) -0.014(4) -0.016(4) 0.005(4)
C14 0.035(5) 0.023(5) 0.031(5) -0.012(4) -0.022(4) 0.007(4)
C15 0.028(5) 0.036(6) 0.037(6) -0.009(5) -0.017(5) 0.004(4)
C16 0.031(5) 0.040(6) 0.042(6) -0.012(5) -0.019(5) -0.006(4)
C17 0.034(6) 0.026(5) 0.066(8) -0.015(5) -0.030(6) 0.005(4)
C18 0.040(7) 0.035(6) 0.046(7) -0.017(5) -0.025(6) 0.009(5)
C19 0.016(4) 0.044(6) 0.028(5) -0.014(5) -0.008(4) 0.007(4)
C20 0.027(3) 0.029(3) 0.029(3) -0.009(2) -0.010(2) 0.000(2)
C21 0.038(6) 0.034(6) 0.030(6) -0.006(5) -0.023(5) 0.013(5)
C22 0.039(5) 0.073(7) 0.033(5) -0.017(5) -0.022(4) 0.006(5)
C23 0.044(5) 0.045(7) 0.042(6) -0.018(5) -0.025(5) 0.002(5)
C24 0.030(5) 0.041(6) 0.025(5) -0.009(4) -0.014(4) 0.009(4)
C25 0.030(4) 0.043(5) 0.021(4) -0.005(4) -0.012(4) 0.004(4)
C26 0.061(6) 0.052(6) 0.041(5) -0.017(5) -0.031(5) 0.030(5)
C27 0.058(6) 0.058(6) 0.024(4) -0.008(4) -0.021(4) 0.018(5)
C28 0.039(5) 0.042(5) 0.031(5) -0.001(4) -0.010(4) -0.003(4)
C29 0.037(5) 0.052(6) 0.026(5) -0.015(5) -0.015(4) 0.020(4)
C30 0.030(4) 0.065(7) 0.032(5) -0.011(4) -0.015(4) 0.019(4)
C31 0.022(5) 0.047(7) 0.060(8) -0.028(6) -0.016(5) 0.005(5)
C32 0.043(7) 0.078(9) 0.151(15) -0.029(10) -0.043(9) 0.015(6)
C33 0.040(6) 0.105(12) 0.075(10) 0.019(8) -0.002(7) 0.011(7)
C34 0.035(5) 0.129(12) 0.050(7) -0.022(7) -0.008(5) 0.022(7)
C35 0.052(7) 0.050(8) 0.047(7) -0.021(6) -0.014(6) 0.020(6)
C36 0.027(5) 0.041(6) 0.037(6) -0.008(5) -0.009(4) -0.002(4)
C37 0.035(6) 0.045(7) 0.033(6) -0.008(5) -0.010(5) 0.017(5)
C38 0.044(7) 0.072(9) 0.034(6) -0.019(6) -0.010(5) 0.027(6)
C39 0.052(8) 0.081(10) 0.034(6) -0.017(7) -0.001(6) 0.019(7)
C40 0.082(11) 0.127(15) 0.044(8) -0.039(9) -0.022(8) 0.041(10)
C41 0.057(8) 0.075(9) 0.045(7) -0.021(7) -0.021(6) 0.036(7)
C42 0.025(5) 0.031(5) 0.033(6) -0.013(4) -0.008(4) 0.008(4)
C43 0.037(6) 0.042(6) 0.057(7) -0.011(5) -0.017(5) -0.009(5)
C44 0.046(7) 0.060(7) 0.058(7) -0.006(6) -0.030(6) -0.015(6)
C45 0.038(7) 0.065(8) 0.053(7) -0.024(6) -0.027(6) 0.003(6)
C46 0.042(7) 0.035(7) 0.041(9) -0.003(6) -0.019(6) 0.006(6)
C47 0.043(6) 0.029(6) 0.058(9) -0.013(6) -0.024(6) 0.005(5)
C48 0.026(5) 0.021(4) 0.031(5) -0.008(4) -0.014(4) 0.002(4)
C49 0.022(4) 0.013(4) 0.024(4) 0.000(3) -0.010(3) -0.002(3)
C50 0.024(5) 0.026(5) 0.029(5) -0.003(4) -0.008(4) -0.002(4)
C51 0.025(5) 0.029(6) 0.058(7) -0.004(5) -0.017(5) -0.003(4)
C52 0.035(6) 0.030(6) 0.047(6) -0.013(5) -0.018(5) -0.004(4)
C53 0.027(5) 0.028(5) 0.046(6) -0.015(5) -0.015(4) 0.005(4)
C54 0.030(5) 0.025(5) 0.027(5) -0.010(4) -0.013(4) 0.000(4)
C55 0.031(5) 0.031(5) 0.009(4) 0.000(3) -0.011(4) 0.004(4)
C56 0.048(7) 0.037(6) 0.018(5) -0.008(4) -0.016(5) 0.017(5)
C57 0.091(8) 0.033(5) 0.027(5) 0.001(4) -0.032(5) 0.013(5)
C58 0.057(7) 0.057(7) 0.030(6) 0.010(5) -0.017(6) -0.001(6)
C59 0.047(6) 0.059(7) 0.014(4) -0.009(5) -0.011(4) 0.016(5)
C60 0.053(6) 0.043(5) 0.019(4) -0.011(4) -0.014(4) 0.016(5)
C61 0.060(6) 0.078(7) 0.043(6) -0.026(5) -0.036(5) 0.039(6)
C62 0.078(8) 0.041(6) 0.046(7) -0.016(5) -0.036(6) 0.009(6)
C63 0.086(8) 0.062(7) 0.031(5) -0.018(5) -0.034(5) 0.022(6)
C64 0.033(5) 0.046(6) 0.025(5) -0.008(4) -0.013(4) 0.017(4)
C65 0.035(4) 0.039(5) 0.028(4) -0.004(4) -0.013(4) 0.013(4)
C66 0.072(9) 0.038(7) 0.066(10) 0.000(6) -0.028(8) 0.007(7)
C67 0.087(9) 0.045(7) 0.093(11) 0.004(7) -0.044(9) 0.011(6)
C68 0.087(9) 0.066(8) 0.079(9) -0.024(7) -0.055(8) 0.021(7)
C69 0.073(8) 0.083(9) 0.054(7) -0.039(7) -0.021(6) 0.003(7)
C70 0.045(8) 0.059(9) 0.060(9) -0.017(7) -0.016(7) 0.013(7)
N1 0.027(4) 0.037(5) 0.021(4) -0.014(4) -0.013(3) 0.009(3)
N2 0.025(4) 0.035(5) 0.021(4) -0.014(3) -0.010(3) 0.014(3)
N3 0.053(6) 0.141(11) 0.042(6) -0.044(7) -0.025(5) 0.040(7)
N4 0.030(4) 0.031(4) 0.025(4) -0.012(3) -0.014(4) 0.015(3)
N5 0.042(5) 0.041(5) 0.016(4) -0.006(4) -0.014(4) 0.013(4)
N6 0.048(5) 0.062(6) 0.055(6) -0.022(5) -0.010(5) -0.001(4)
P1 0.0314(14) 0.0313(15) 0.0301(13) -0.0108(11) -0.0150(12) 0.0082(11)
P2 0.0232(12) 0.0262(13) 0.0377(15) -0.0084(11) -0.0081(11) 0.0046(10)
Au1 0.02716(12) 0.03081(14) 0.02057(11) -0.00675(9) -0.00998(9) 0.00333(9)
F1 0.131(8) 0.132(8) 0.141(8) -0.059(7) -0.081(7) 0.025(6)
F2 0.103(7) 0.195(12) 0.103(8) 0.073(8) -0.024(6) -0.008(8)
F3 0.158(9) 0.122(8) 0.139(8) -0.042(6) -0.092(8) -0.005(7)
F4 0.125(8) 0.128(8) 0.081(6) 0.013(5) -0.004(6) -0.015(6)
F5 0.129(8) 0.093(7) 0.169(10) -0.061(7) -0.055(8) 0.043(6)
F6 0.218(13) 0.065(6) 0.151(11) -0.045(7) -0.111(10) 0.058(7)
P3 0.085(2) 0.0523(17) 0.0435(16) -0.0039(13) -0.0217(16) 0.0169(16)

loop_
_atom_type_symbol
_atom_type_description
_atom_type_scat_dispersion_real
_atom_type_scat_dispersion_imag
_atom_type_scat_source
C C 0.0033 0.0016 'International Tables Vol C Tables 4.2.6.8 and 6.1.1.4'
H H 0.0000 0.0000 'International Tables Vol C Tables 4.2.6.8 and 6.1.1.4'
N N 0.0061 0.0033 'International Tables Vol C Tables 4.2.6.8 and 6.1.1.4'
F F 0.0171 0.0103 'International Tables Vol C Tables 4.2.6.8 and 6.1.1.4'
P P 0.1023 0.0942 'International Tables Vol C Tables 4.2.6.8 and 6.1.1.4'
Au Au -2.0133 8.8022 'International Tables Vol C Tables 4.2.6.8 and 6.1.1.4'
O O 0.0106 0.0060 'International Tables Vol C Tables 4.2.6.8 and 6.1.1.4'

loop_
_geom_angle_atom_site_label_1
_geom_angle_atom_site_label_2
_geom_angle_atom_site_label_3
_geom_angle
C74 O1 C71 109.1(18)
C72 C71 O1 98.2(17)
C73 C72 C71 105.6(19)
C74 C73 C72 108.9(18)
O1 C74 C73 113(2)
C2 C1 C6 117.6(12)
C2 C1 P1 125.1(10)
C6 C1 P1 117.4(9)
C1 C2 C3 119.2(13)
C4 C3 C2 123.9(14)
C3 C4 C5 117.1(13)
C4 C5 C6 121.6(12)
C5 C6 C1 120.5(13)
C8 C7 C12 118.4(11)
C8 C7 P1 124.1(8)
C12 C7 P1 117.4(10)
C7 C8 C9 123.3(12)
C10 C9 C8 117.3(15)
C9 C10 C11 120.8(13)
C12 C11 C10 120.2(12)
C7 C12 C11 119.8(12)
C18 C13 C14 117.7(10)
C18 C13 P1 123.5(10)
C14 C13 P1 118.8(8)
C15 C14 C13 120.2(10)
C15 C14 C19 120.9(10)
C13 C14 C19 118.9(9)
C16 C15 C14 120.0(12)
C17 C16 C15 120.1(10)
C16 C17 C18 120.1(11)
C13 C18 C17 121.8(13)
N1 C19 C14 117.0(9)
N1 C20 N2 115.4(10)
N1 C20 Au1 121.9(9)
N2 C20 Au1 122.1(9)
C26 C21 C22 116.5(9)
C26 C21 N1 111.3(10)
C22 C21 N1 105.7(9)
C26 C21 C25 114.4(10)
C22 C21 C25 102.6(9)
N1 C21 C25 105.2(8)
C21 C22 C23 106.5(8)
C22 C23 C24 104.0(8)
N2 C24 C25 107.8(7)
N2 C24 C23 108.1(8)
C25 C24 C23 105.0(8)
C24 C25 C27 109.2(7)
C24 C25 C28 115.6(7)
C27 C25 C28 105.7(7)
C24 C25 C21 99.1(8)
C27 C25 C21 111.8(7)
C28 C25 C21 115.5(8)
N2 C29 C30 109.3(8)
N2 C29 C35 109.4(8)
C30 C29 C35 114.7(9)
C31 C30 N3 124.9(11)
C31 C30 C29 113.2(10)
N3 C30 C29 121.9(10)
C30 C31 C32 118.0(14)
C31 C32 C33 121.3(13)
C34 C33 C32 119.7(12)
C33 C34 N3 118.9(12)
C41 C36 C37 117.7(12)
C41 C36 P2 116.7(10)
C37 C36 P2 125.4(10)
C38 C37 C36 123.5(13)
C37 C38 C39 118.1(14)
C38 C39 C40 119.3(13)
C41 C40 C39 121.7(14)
C40 C41 C36 119.5(13)
C43 C42 C47 116.7(12)
C43 C42 P2 118.7(10)
C47 C42 P2 124.6(9)
C44 C43 C42 121.9(13)
C45 C44 C43 121.2(11)
C44 C45 C46 119.1(13)
C47 C46 C45 120.5(15)
C46 C47 C42 120.6(13)
C53 C48 C49 118.6(9)
C53 C48 P2 122.3(9)
C49 C48 P2 119.1(7)
C50 C49 C48 118.0(9)
C50 C49 C54 122.8(10)
C48 C49 C54 119.1(8)
C49 C50 C51 122.4(11)
C50 C51 C52 120.0(10)
C53 C52 C51 120.1(11)
C52 C53 C48 120.9(12)
N4 C54 C49 115.7(9)
N5 C55 N4 118.6(9)
N5 C55 Au1 121.4(8)
N4 C55 Au1 120.0(8)
C57 C56 N4 109.8(9)
C57 C56 C60 104.6(10)
N4 C56 C60 106.7(9)
C57 C56 C61 112.6(10)
N4 C56 C61 110.3(10)
C60 C56 C61 112.6(9)
C56 C57 C58 104.6(9)
C59 C58 C57 104.5(9)
N5 C59 C60 108.1(8)
N5 C59 C58 108.5(8)
C60 C59 C58 104.2(9)
C59 C60 C56 97.0(8)
C59 C60 C62 116.5(9)
C56 C60 C62 115.6(9)
C59 C60 C63 107.9(8)
C56 C60 C63 111.5(8)
C62 C60 C63 107.9(8)
N5 C64 C65 109.8(7)
N5 C64 C70 112.0(9)
C65 C64 C70 114.9(10)
C66 C65 N6 123.8(12)
C66 C65 C64 118.5(11)
N6 C65 C64 117.6(8)
C65 C66 C67 119.6(17)
C68 C67 C66 116.9(14)
C67 C68 C69 120.3(12)
N6 C69 C68 120.7(11)
C20 N1 C19 116.9(10)
C20 N1 C21 124.9(10)
C19 N1 C21 116.3(9)
C20 N2 C29 121.3(9)
C20 N2 C24 121.4(9)
C29 N2 C24 117.3(7)
C30 N3 C34 117.1(12)
C55 N4 C54 118.6(9)
C55 N4 C56 120.6(10)
C54 N4 C56 120.5(9)
C55 N5 C64 122.8(8)
C55 N5 C59 121.2(9)
C64 N5 C59 116.0(8)
C65 N6 C69 118.6(10)
C1 P1 C13 103.1(5)
C1 P1 C7 103.8(6)
C13 P1 C7 100.7(5)
C42 P2 C48 101.3(5)
C42 P2 C36 101.7(6)
C48 P2 C36 102.9(5)
C20 Au1 C55 175.0(6)
F6 P3 F4 84.6(7)
F6 P3 F3 91.4(7)
F4 P3 F3 92.7(6)
F6 P3 F2 92.2(8)
F4 P3 F2 173.3(7)
F3 P3 F2 93.2(7)
F6 P3 F5 173.7(7)
F4 P3 F5 93.3(6)
F3 P3 F5 94.6(6)
F2 P3 F5 89.3(7)
F6 P3 F1 86.8(6)
F4 P3 F1 85.4(6)
F3 P3 F1 177.5(6)
F2 P3 F1 88.7(6)
F5 P3 F1 87.1(5)

loop_
_geom_bond_atom_site_label_1
_geom_bond_atom_site_label_2
_geom_bond_distance
O1 C74 1.38(3)
O1 C71 1.65(2)
C71 C72 1.62(3)
C72 C73 1.56(3)
C73 C74 1.410(15)
C1 C2 1.361(18)
C1 C6 1.411(16)
C1 P1 1.821(13)
C2 C3 1.40(2)
C3 C4 1.33(2)
C4 C5 1.37(2)
C5 C6 1.381(18)
C7 C8 1.358(19)
C7 C12 1.375(14)
C7 P1 1.847(12)
C8 C9 1.415(18)
C9 C10 1.340(19)
C10 C11 1.41(2)
C11 C12 1.384(16)
C13 C18 1.378(15)
C13 C14 1.410(16)
C13 P1 1.844(10)
C14 C15 1.390(14)
C14 C19 1.517(14)
C15 C16 1.386(16)
C16 C17 1.359(18)
C17 C18 1.386(15)
C19 N1 1.476(14)
C20 N1 1.344(16)
C20 N2 1.370(15)
C20 Au1 2.029(12)
C21 C26 1.501(15)
C21 C22 1.519(15)
C21 N1 1.554(15)
C21 C25 1.561(17)
C22 C23 1.536(15)
C23 C24 1.553(13)
C24 N2 1.488(12)
C24 C25 1.521(13)
C25 C27 1.540(11)
C25 C28 1.550(11)
C29 N2 1.480(12)
C29 C30 1.487(13)
C29 C35 1.575(18)
C30 C31 1.302(16)
C30 N3 1.394(13)
C31 C32 1.36(2)
C32 C33 1.42(2)
C33 C34 1.34(2)
C34 N3 1.425(16)
C36 C41 1.384(19)
C36 C37 1.395(19)
C36 P2 1.835(14)
C37 C38 1.372(19)
C38 C39 1.38(2)
C39 C40 1.40(2)
C40 C41 1.376(19)
C42 C43 1.395(15)
C42 C47 1.42(2)
C42 P2 1.826(13)
C43 C44 1.356(17)
C44 C45 1.33(2)
C45 C46 1.430(18)
C46 C47 1.331(19)
C48 C53 1.406(15)
C48 C49 1.453(16)
C48 P2 1.829(10)
C49 C50 1.371(12)
C49 C54 1.500(13)
C50 C51 1.384(16)
C51 C52 1.385(19)
C52 C53 1.382(14)
C54 N4 1.464(15)
C55 N5 1.285(15)
C55 N4 1.375(15)
C55 Au1 2.071(10)
C56 C57 1.493(16)
C56 N4 1.503(15)
C56 C60 1.543(16)
C56 C61 1.555(16)
C57 C58 1.542(16)
C58 C59 1.531(16)
C59 N5 1.503(12)
C59 C60 1.530(14)
C60 C62 1.544(14)
C60 C63 1.553(11)
C64 N5 1.488(12)
C64 C65 1.535(13)
C64 C70 1.540(18)
C65 C66 1.319(19)
C65 N6 1.325(13)
C66 C67 1.41(2)
C67 C68 1.348(18)
C68 C69 1.399(18)
C69 N6 1.325(14)
F1 P3 1.642(9)
F2 P3 1.563(10)
F3 P3 1.558(8)
F4 P3 1.557(9)
F5 P3 1.566(9)
F6 P3 1.508(12)
